data_4320076
loop_
_publ_author_name
'Ra\'ul Chiozzone'
'Ricardo Gonz\'alez'
'Carlos Kremer'
'Giovanni De Munno'
'Donatella Armentano'
'Joan Cano'
'Francesc Lloret'
'Miguel Julve'
'Juan Faus'

_publ_contact_author
;
     Prof. G. De Munno
     Dipartimento di Chimica
     Universit\'a della Calabria
     I-87030 Arcavacata di Rende, Cosenza
     Italy
;
_publ_contact_author_email demunno@unical.it
_publ_contact_author_fax '+39 0984 492044'
_publ_contact_author_phone '+39 0984 492068'
_publ_section_title
;
 Heterobimetallic Oxalato-Bridged CuIIReIV Complexes. Synthesis, Crystal
 Structure and Magnetic Properties
;
_journal_name_full 'Inorganic Chemistry'
_journal_page_first 4242
_journal_page_last 4249
_journal_paper_doi 10.1021/ic010174x
_journal_volume 40
_journal_year 2001
_chemical_compound_source 'chemical synthesis'
_chemical_formula_moiety '[ReCl4Cu(phen)2].CH3CN'
_chemical_formula_sum 'C28 H19 Cl4 Cu N5 O4 Re'
_chemical_formula_weight 881.0
_chemical_name_systematic ?
_space_group_IT_number 14
_symmetry_cell_setting monoclinic
_symmetry_space_group_name_Hall '-P 2yn'
_symmetry_space_group_name_H-M 'P 1 21/n 1'
_cell_angle_alpha 90.
_cell_angle_beta 91.32(2)
_cell_angle_gamma 90.
_cell_formula_units_Z 4
_cell_length_a 12.837(3)
_cell_length_b 17.761(4)
_cell_length_c 12.914(3)
_cell_measurement_radiation 'Mo K\a'
_cell_measurement_temperature 295
_cell_measurement_wavelength 0.710730
_cell_volume 2943.6(12)
_computing_cell_refinement ' Bruker P3/V'
_computing_data_collection 'Bruker P3/V,(VMS vers 4.21/V, 1990)'
_computing_data_reduction ' Bruker SHELXTL-PLUS,(VMS vers 4.21/V , 1990)'
_computing_molecular_graphics ' Bruker XP'
_computing_publication_material ' Bruker SHELXTL-PLUS and PARST'
_computing_structure_refinement ' Bruker SHELXTL-PLUS'
_computing_structure_solution ' Bruker SHELXTL-PLUS'
_diffrn_ambient_temperature 295
_diffrn_measurement_device 'Bruker R3m/V diffractometer'
_diffrn_measurement_method \w-2\q
_diffrn_radiation_monochromator 'highly-oriented graphite crystal'
_diffrn_radiation_source 'fine-focus xray_tube'
_diffrn_radiation_type 'Mo K\a'
_diffrn_radiation_wavelength 0.710730
_diffrn_reflns_limit_h_max 15
_diffrn_reflns_limit_h_min -15
_diffrn_reflns_limit_k_max 21
_diffrn_reflns_limit_k_min 0
_diffrn_reflns_limit_l_max 15
_diffrn_reflns_limit_l_min 0
_diffrn_reflns_number 6258
_diffrn_reflns_theta_max 25.0
_diffrn_reflns_theta_min 1.5
_exptl_absorpt_coefficient_mu 5.239
_exptl_crystal_colour blue-green
_exptl_crystal_density_diffrn 1.988
_exptl_crystal_description parallelepiped
_exptl_crystal_F_000 1704
_exptl_crystal_size_max 0.12
_exptl_crystal_size_mid 0.20
_exptl_crystal_size_min 0.22
_refine_diff_density_max 4.52
_refine_diff_density_min -4.93
_refine_ls_extinction_method none
_refine_ls_goodness_of_fit_obs 2.02
_refine_ls_hydrogen_treatment '"riding model" with fixed isotropic U'
_refine_ls_matrix_type full
_refine_ls_number_parameters 383
_refine_ls_number_reflns 3049
_refine_ls_R_factor_all 15.54
_refine_ls_R_factor_obs 9.75
_refine_ls_shift/esd_max 0.001
_refine_ls_shift/esd_mean 0.000
_refine_ls_structure_factor_coef F
_refine_ls_weighting_details 'w = 1/(\s^2^(F)+ 0.0037*F^2^))'
_refine_ls_weighting_scheme calc
_refine_ls_wR_factor_all 17.53
_refine_ls_wR_factor_obs 13.91
_reflns_number_observed 3049
_reflns_number_total 5203
_reflns_observed_criterion >3\s(I)
_cod_data_source_file ic010174x_2.cif
_cod_data_source_block (2)
_cod_depositor_comments
;
The following automatic conversions were performed:

'_refine_ls_weighting_scheme' value '1/(\s^2^(F)+ 0.0037*F^2^))' was
changed to 'calc'. New tag '_refine_ls_weighting_details' was
created. The value of the new tag was set to 'w = 1/(\s^2^(F)+
0.0037*F^2^))'.

Automatic conversion script
Id: cif_fix_values 3143 2015-03-26 13:38:13Z robertas 
;
_cod_original_cell_volume 2943(1)
_cod_database_code 4320076

loop_
_symmetry_equiv_pos_as_xyz
x,y,z
-x+1/2,y+1/2,-z+1/2
-x,-y,-z
x+1/2,-y+1/2,z+1/2

loop_
_atom_site_aniso_label
_atom_site_aniso_U_11
_atom_site_aniso_U_22
_atom_site_aniso_U_33
_atom_site_aniso_U_23
_atom_site_aniso_U_13
_atom_site_aniso_U_12
_atom_site_aniso_type_symbol
Re1 0.0370(6) 0.0699(9) 0.0350(5) -0.0009(5) 0.0126(4) 0.0056(6) Re
Cl1 0.113(7) 0.087(6) 0.073(5) 0.029(4) 0.057(5) 0.017(5) Cl
Cl2 0.055(5) 0.128(9) 0.078(5) -0.014(5) -0.015(4) 0.016(5) Cl
Cl3 0.078(5) 0.083(6) 0.049(3) -0.023(3) 0.017(3) 0.007(4) Cl
Cl4 0.063(4) 0.056(5) 0.066(4) -0.009(3) 0.013(3) -0.004(4) Cl
O1 0.032(9) 0.09(1) 0.06(1) 0.01(1) 0.008(7) 0.009(9) O
O2 0.05(1) 0.04(1) 0.07(1) -0.008(9) 0.020(9) 0.028(9) O
C1 0.10(2) 0.04(2) 0.03(1) -0.02(1) 0.02(1) -0.01(2) C
C2 0.06(2) 0.09(2) 0.04(1) -0.03(2) 0.04(1) 0.01(2) C
O3 0.08(1) 0.09(2) 0.05(1) 0.00(1) -0.01(1) 0.02(1) O
O4 0.13(2) 0.02(1) 0.07(1) 0.015(9) 0.07(1) 0.02(1) O
Cu1 0.037(2) 0.065(2) 0.037(1) -0.001(1) 0.018(1) -0.004(2) Cu
N1 0.04(1) 0.03(1) 0.06(1) 0.008(9) 0.009(9) -0.02(1) N
N2 0.03(1) 0.08(2) 0.029(9) -0.01(1) 0.003(8) 0.00(1) N
C3 0.04(1) 0.04(2) 0.06(1) -0.01(1) 0.01(1) -0.02(1) C
C4 0.07(2) 0.02(1) 0.08(2) -0.03(1) 0.02(1) -0.02(1) C
C5 0.04(1) 0.11(3) 0.04(1) -0.00(1) 0.01(1) 0.00(2) C
C6 0.03(1) 0.06(2) 0.04(1) -0.01(1) 0.01(1) 0.01(1) C
C7 0.04(1) 0.10(2) 0.04(1) -0.00(1) 0.02(1) 0.03(2) C
C8 0.06(2) 0.06(2) 0.04(1) 0.00(1) 0.02(1) -0.03(1) C
C9 0.05(1) 0.05(2) 0.06(1) 0.01(1) 0.02(1) 0.01(1) C
C10 0.07(2) 0.05(2) 0.05(1) 0.01(1) 0.02(1) -0.01(2) C
C11 0.09(2) 0.05(2) 0.04(1) -0.01(1) 0.02(1) -0.01(2) C
C12 0.06(2) 0.06(2) 0.04(1) -0.02(1) 0.00(1) -0.02(1) C
C13 0.02(1) 0.06(2) 0.04(1) 0.01(1) 0.013(8) 0.03(1) C
C14 0.04(1) 0.04(2) 0.04(1) -0.00(1) 0.02(1) 0.01(1) C
N3 0.05(1) 0.04(1) 0.05(1) 0.00(1) 0.03(1) 0.01(1) C
N4 0.04(1) 0.05(1) 0.04(1) 0.005(9) 0.009(8) -0.01(1) N
C15 0.07(2) 0.03(2) 0.06(1) 0.00(1) 0.01(1) -0.03(1) N
C16 0.08(2) 0.11(3) 0.04(1) 0.01(1) 0.02(1) -0.01(2) C
C17 0.07(2) 0.05(2) 0.05(1) 0.03(1) 0.02(1) 0.02(1) C
C18 0.08(2) 0.06(2) 0.05(1) 0.02(1) 0.04(1) 0.01(2) C
C19 0.05(2) 0.09(2) 0.05(1) 0.02(1) 0.03(1) 0.02(2) C
C20 0.03(1) 0.06(2) 0.10(2) 0.02(2) 0.03(2) 0.01(1) C
C21 0.04(2) 0.13(3) 0.05(1) -0.02(2) 0.01(1) -0.02(2) C
C22 0.04(1) 0.12(3) 0.07(2) 0.02(2) 0.02(1) 0.01(2) C
C23 0.04(1) 0.12(3) 0.08(2) 0.02(2) -0.01(1) 0.02(2) C
C24 0.04(1) 0.06(2) 0.05(1) -0.02(1) -0.00(1) -0.01(1) C
C25 0.06(2) 0.05(2) 0.05(1) 0.02(1) 0.03(1) 0.01(1) C
C26 0.05(1) 0.04(2) 0.04(1) 0.00(1) 0.02(1) -0.00(1) C
C27 0.13(4) 0.12(3) 0.11(3) -0.02(2) 0.07(3) 0.01(3) C
N5 0.15(3) 0.16(4) 0.06(2) -0.01(2) -0.01(2) 0.08(3) N

loop_
_atom_site_label
_atom_site_occupancy
_atom_site_fract_x
_atom_site_fract_y
_atom_site_fract_z
_atom_site_U_iso_or_equiv
_atom_site_thermal_displace_type
_atom_site_type_symbol
_atom_site_calc_flag
_atom_site_calc_attached_atom
_atom_site_disorder_group
Re1 1.00 0.10997(7) 0.22804(7) 0.45626(6) 0.0473(4) Uani Re . . .
Cl1 1.00 0.1953(8) 0.2833(5) 0.3189(6) 0.091(4) Uani Cl . . .
Cl2 1.00 -0.0544(6) 0.2557(6) 0.3918(6) 0.087(4) Uani Cl . . .
Cl3 1.00 0.1128(6) 0.1084(5) 0.3750(5) 0.070(3) Uani Cl . . .
Cl4 1.00 0.1158(5) 0.3405(4) 0.5472(5) 0.062(2) Uani Cl . . .
O1 1.00 0.243(1) 0.194(1) 0.537(1) 0.058(7) Uani O . . .
O2 1.00 0.047(1) 0.170(1) 0.577(1) 0.056(7) Uani O . . .
C1 1.00 0.226(2) 0.148(2) 0.612(2) 0.06(1) Uani C . . .
C2 1.00 0.112(2) 0.127(2) 0.631(2) 0.06(1) Uani C . . .
O3 1.00 0.296(2) 0.126(1) 0.670(1) 0.074(8) Uani O . . .
O4 1.00 0.092(2) 0.0822(9) 0.695(1) 0.075(8) Uani O . . .
Cu1 1.00 0.2347(2) 0.0160(2) 0.7606(2) 0.046(1) Uani Cu . . .
N1 1.00 0.215(1) 0.067(1) 0.896(1) 0.043(6) Uani N . . .
N2 1.00 0.160(1) -0.073(1) 0.836(1) 0.047(8) Uani N . . .
C3 1.00 0.239(2) 0.138(1) 0.920(2) 0.048(8) Uani C . . .
C4 1.00 0.223(2) 0.163(1) 1.020(2) 0.06(1) Uani C . . .
C5 1.00 0.179(2) 0.120(2) 1.095(2) 0.06(1) Uani C . . .
C6 1.00 0.153(2) 0.045(2) 1.075(2) 0.044(9) Uani C . . .
C7 1.00 0.107(2) -0.006(2) 1.139(2) 0.06(1) Uani C . . .
C8 1.00 0.082(2) -0.077(2) 1.111(2) 0.052(9) Uani C . . .
C9 1.00 0.099(2) -0.105(1) 1.006(2) 0.050(9) Uani C . . .
C10 1.00 0.069(2) -0.172(2) 0.973(2) 0.06(1) Uani C . . .
C11 1.00 0.087(2) -0.194(2) 0.868(2) 0.06(1) Uani C . . .
C12 1.00 0.134(2) -0.139(2) 0.806(2) 0.050(9) Uani C . . .
C13 1.00 0.147(2) -0.054(1) 0.938(2) 0.039(8) Uani C . . .
C14 1.00 0.172(2) 0.019(1) 0.970(2) 0.041(8) Uani C . . .
N3 1.00 0.255(2) -0.042(1) 0.630(1) 0.048(8) Uani N . . .
N4 1.00 0.399(1) 0.003(1) 0.765(1) 0.044(6) Uani N . . .
C15 1.00 0.180(2) -0.058(1) 0.561(2) 0.052(9) Uani C . . .
C16 1.00 0.207(3) -0.094(2) 0.468(2) 0.07(1) Uani C . . .
C17 1.00 0.303(2) -0.109(1) 0.445(2) 0.06(1) Uani C . . .
C18 1.00 0.385(2) -0.094(2) 0.515(2) 0.06(1) Uani C . . .
C19 1.00 0.496(2) -0.109(2) 0.502(2) 0.07(1) Uani C . . .
C20 1.00 0.568(2) -0.085(2) 0.569(2) 0.07(1) Uani C . . .
C21 1.00 0.537(2) -0.044(2) 0.662(2) 0.07(1) Uani C . . .
C22 1.00 0.610(2) -0.018(2) 0.735(2) 0.08(1) Uani C . . .
C23 1.00 0.579(2) 0.018(2) 0.822(2) 0.08(1) Uani C . . .
C24 1.00 0.471(2) 0.027(1) 0.834(2) 0.047(8) Uani C . . .
C25 1.00 0.434(2) -0.035(2) 0.682(2) 0.054(9) Uani C . . .
C26 1.00 0.358(2) -0.057(1) 0.608(2) 0.045(8) Uani C . . .
C27 1.00 -0.076(4) 0.282(2) 0.719(3) 0.12(2) Uani C . . .
N5 1.00 0.112(3) 0.266(2) 0.815(2) 0.12(2) Uani N . . .
C28 1.00 0.030(2) 0.270(2) 0.774(2) 0.062(7) iso C . . .
H12 1.00 0.150(2) -0.153(2) 0.737(2) 0.06 iso H . C12 .
H8 1.00 0.054(2) -0.110(2) 1.163(2) 0.06 iso H . C8 .
H19 1.00 0.517(2) -0.133(2) 0.439(2) 0.06 iso H . C19 .
H4 1.00 0.241(2) 0.214(1) 1.036(2) 0.06 iso H . C4 .
H20 1.00 0.639(2) -0.098(2) 0.559(2) 0.06 iso H . C20 .
H3 1.00 0.270(2) 0.169(1) 0.868(2) 0.06 iso H . C3 .
H10 1.00 0.035(2) -0.206(2) 1.019(2) 0.06 iso H . C10 .
H22 1.00 0.682(2) -0.027(2) 0.723(2) 0.06 iso H . C22 .
H7 1.00 0.092(2) 0.012(2) 1.208(2) 0.06 iso H . C7 .
H23 1.00 0.629(2) 0.035(2) 0.873(2) 0.06 iso H . C23 .
H15 1.0 0.110(2) -0.042(1) 0.574(2) 0.06 iso H . C15 .
H24 1.00 0.449(2) 0.051(1) 0.897(2) 0.06 iso H . C24 .
H11 1.00 0.069(2) -0.243(2) 0.842(2) 0.06 iso H . C11 .
H16 1.00 0.152(3) -0.108(2) 0.420(2) 0.06 iso H . C16 .
H5 1.00 0.168(2) 0.139(2) 1.163(2) 0.06 iso H . C5 .
H17 1.00 0.319(2) -0.132(1) 0.380(2) 0.06 iso H . C17 .

loop_
_atom_type_symbol
_atom_type_number_in_cell
_atom_type_description
_atom_type_scat_dispersion_real
_atom_type_scat_dispersion_imag
_atom_type_scat_source
C 112 Carbon 0.0020 0.0020 Internat_Tables_Vol_IV_Table_2.3.1
H 76 Hydrogen 0.0000 0.0000 Internat_Tables_Vol_IV_Table_2.3.1
N 20 Nitrogen 0.0040 0.0030 Internat_Tables_Vol_IV_Table_2.3.1
O 16 Oxygen 0.0080 0.0060 Internat_Tables_Vol_IV_Table_2.3.1
Cl 16 Chlorine 0.1320 0.1590 Internat_Tables_Vol_IV_Table_2.3.1
Cu 4 Copper 0.2630 1.2660 Internat_Tables_Vol_IV_Table_2.3.1
Re 4 Rhenium -1.5980 7.2320 Internat_Tables_Vol_IV_Table_2.3.1

loop_
_diffrn_attenuator_code
_diffrn_attenuator_scale
? ?

loop_
_geom_angle_atom_site_label_1
_geom_angle_atom_site_label_2
_geom_angle_atom_site_label_3
_geom_angle
_geom_angle_site_symmetry_1
_geom_angle_site_symmetry_2
_geom_angle_site_symmetry_3
O1 Re1 O2 78.9(7) . . .
Cl4 Re1 O2 93.1(5) . . .
Cl4 Re1 O1 89.1(6) . . .
Cl3 Re1 O2 84.2(5) . . .
Cl3 Re1 O1 86.3(6) . . .
Cl3 Re1 Cl4 175.1(3) . . .
Cl2 Re1 O2 90.3(5) . . .
Cl2 Re1 O1 169.3(5) . . .
Cl2 Re1 Cl4 91.1(3) . . .
Cl2 Re1 Cl3 93.1(3) . . .
Cl1 Re1 O2 173.8(5) . . .
Cl1 Re1 O1 96.3(5) . . .
Cl1 Re1 Cl4 90.7(3) . . .
Cl1 Re1 Cl3 91.6(3) . . .
Cl1 Re1 Cl2 94.5(3) . . .
Re1 O1 C1 114(2) . . .
Re1 O2 C2 116(2) . . .
O1 C1 O3 122(2) . . .
O1 C1 C2 117(2) . . .
C2 C1 O3 121(3) . . .
O2 C2 C1 112(2) . . .
C1 C2 O4 120(2) . . .
O2 C2 O4 128(3) . . .
C1 O3 Cu1 108(2) . . .
C2 O4 Cu1 115(2) . . .
O3 Cu1 O4 71.0(6) . . .
O4 Cu1 N4 147.2(7) . . .
O4 Cu1 N3 93.9(7) . . .
O4 Cu1 N2 100.8(7) . . .
O4 Cu1 N1 88.6(7) . . .
O3 Cu1 N4 76.5(7) . . .
O3 Cu1 N3 87.6(7) . . .
O3 Cu1 N2 171.7(7) . . .
O3 Cu1 N1 96.1(7) . . .
N3 Cu1 N4 79.7(7) . . .
N2 Cu1 N4 111.8(7) . . .
N2 Cu1 N3 94.4(7) . . .
N1 Cu1 N4 99.7(7) . . .
N1 Cu1 N3 176.0(8) . . .
N1 Cu1 N2 82.1(7) . . .
Cu1 N1 C14 113(1) . . .
Cu1 N1 C3 127(2) . . .
C3 N1 C14 120(2) . . .
Cu1 N2 C13 110(1) . . .
Cu1 N2 C12 132(2) . . .
C12 N2 C13 118(2) . . .
N1 C3 C4 119(2) . . .
C3 C4 C5 123(2) . . .
C4 C5 C6 121(3) . . .
C5 C6 C14 116(2) . . .
C5 C6 C7 128(3) . . .
C7 C6 C14 116(2) . . .
C6 C7 C8 124(3) . . .
C7 C8 C9 121(2) . . .
C8 C9 C13 116(2) . . .
C8 C9 C10 124(2) . . .
C10 C9 C13 120(2) . . .
C9 C10 C11 120(2) . . .
C10 C11 C12 116(2) . . .
N2 C12 C11 125(3) . . .
N2 C13 C9 121(2) . . .
C9 C13 C14 120(2) . . .
N2 C13 C14 118(2) . . .
C6 C14 C13 122(2) . . .
N1 C14 C13 116(2) . . .
N1 C14 C6 122(2) . . .
Cu1 N3 C26 115(1) . . .
Cu1 N3 C15 125(2) . . .
C15 N3 C26 120(2) . . .
Cu1 N4 C25 112(1) . . .
Cu1 N4 C24 131(1) . . .
C24 N4 C25 118(2) . . .
N3 C15 C16 119(2) . . .
C15 C16 C17 122(3) . . .
C16 C17 C18 121(3) . . .
C17 C18 C26 116(2) . . .
C17 C18 C19 128(3) . . .
C19 C18 C26 117(2) . . .
C18 C19 C20 122(3) . . .
C19 C20 C21 120(3) . . .
C20 C21 C25 120(2) . . .
C20 C21 C22 122(3) . . .
C22 C21 C25 118(2) . . .
C21 C22 C23 121(3) . . .
C22 C23 C24 117(2) . . .
N4 C24 C23 123(2) . . .
N4 C25 C21 123(2) . . .
C21 C25 C26 120(2) . . .
N4 C25 C26 117(2) . . .
C18 C26 C25 121(2) . . .
N3 C26 C25 117(2) . . .
N3 C26 C18 121(2) . . .
C27 C28 N5 176(4) . . .

loop_
_geom_bond_atom_site_label_1
_geom_bond_atom_site_label_2
_geom_bond_distance
_geom_bond_site_symmetry_1
_geom_bond_site_symmetry_2
Re1 Cl1 2.325(9) . .
Re1 Cl2 2.303(8) . .
Re1 Cl3 2.370(8) . .
Re1 Cl4 2.317(7) . .
Re1 O1 2.07(2) . .
Re1 O2 2.05(2) . .
O1 C1 1.29(3) . .
O2 C2 1.33(3) . .
C1 C2 1.52(4) . .
C1 O3 1.23(3) . .
C2 O4 1.18(3) . .
O3 Cu1 2.41(2) . .
O4 Cu1 2.32(2) . .
Cu1 N1 1.98(2) . .
Cu1 N2 2.10(2) . .
Cu1 N3 2.00(2) . .
Cu1 N4 2.13(2) . .
N1 C3 1.33(3) . .
N1 C14 1.40(3) . .
N2 C12 1.28(3) . .
N2 C13 1.37(3) . .
C3 C4 1.39(4) . .
C4 C5 1.36(4) . .
C5 C6 1.39(4) . .
C6 C7 1.38(4) . .
C6 C14 1.45(3) . .
C7 C8 1.36(4) . .
C8 C9 1.47(3) . .
C9 C10 1.33(4) . .
C9 C13 1.40(3) . .
C10 C11 1.43(3) . .
C11 C12 1.40(4) . .
C13 C14 1.41(3) . .
N3 C15 1.32(3) . .
N3 C26 1.39(3) . .
N4 C24 1.34(3) . .
N4 C25 1.36(3) . .
C15 C16 1.40(4) . .
C16 C17 1.31(4) . .
C17 C18 1.40(4) . .
C18 C19 1.46(4) . .
C18 C26 1.41(4) . .
C19 C20 1.33(4) . .
C20 C21 1.46(4) . .
C21 C22 1.39(4) . .
C21 C25 1.37(4) . .
C22 C23 1.36(4) . .
C23 C24 1.42(3) . .
C25 C26 1.40(3) . .
C27 C28 1.54(6) . .
N5 C28 1.17(5) . .
